data_2202874
loop_
_publ_author_name
'Low, John Nicolson'
'Insuasty, Braulio'
'Torres, Harlen'
'Cobo, Justo'

_publ_section_title
;
 6-(4-Fluorophenyl)-5,6-dihydrobenzimidazo[1,2-<i>c</i>]quinazoline
;
_journal_coden_ASTM ACSEBH
_journal_issue 11
_journal_name_full
;
 Acta Crystallographica, Section E: Structure Reports Online
;
_journal_page_first o1801
_journal_page_last o1803
_journal_paper_doi 10.1107/S1600536803023663
_journal_volume 59
_journal_year 2003
_chemical_formula_iupac 'C20 H14 F N3'
_chemical_formula_moiety 'C20 H14 F N3'
_chemical_formula_sum 'C20 H14 F N3'
_chemical_formula_weight 315.34
_chemical_melting_point 477
_chemical_name_systematic
;
6-(4-fluorophenyl)-5,6-dihydrobenzimidazo[1,2-c]quinazoline
;
_space_group_IT_number 148
_symmetry_cell_setting trigonal
_symmetry_space_group_name_Hall '-R 3'
_symmetry_space_group_name_H-M 'R -3 :H'
_atom_sites_solution_hydrogens geom
_atom_sites_solution_primary direct
_atom_sites_solution_secondary difmap
_cell_angle_alpha 90.00
_cell_angle_beta 90.00
_cell_angle_gamma 120.00
_cell_formula_units_Z 18
_cell_length_a 22.3211(8)
_cell_length_b 22.3211(8)
_cell_length_c 17.2220(9)
_cell_measurement_reflns_used 3780
_cell_measurement_temperature 120.0(2)
_cell_measurement_theta_max 27.47
_cell_measurement_theta_min 3.03
_cell_volume 7431.0(5)
_computing_cell_refinement 'DENZO-SMN (Otwinowski & Minor, 1997)'
_computing_data_collection 'KappaCCD Server Software (Nonius, 1997)'
_computing_data_reduction DENZO-SMN
_computing_molecular_graphics 'ORTEPII (Johnson, 1976) and PLATON (Spek, 2002)'
_computing_publication_material 'SHELXL97 and WordPerfect macro PRPKAPPA (Ferguson, 1999)'
_computing_structure_refinement 'SHELXL97 (Sheldrick, 1997)'
_computing_structure_solution 'SHELXS97 (Sheldrick, 1997)'
_diffrn_ambient_temperature 120.0(2)
_diffrn_measured_fraction_theta_full 0.998
_diffrn_measured_fraction_theta_max 0.998
_diffrn_measurement_device_type 'Nonius KappaCCD'
_diffrn_measurement_method '\f scans and \w scans with \k offsets'
_diffrn_radiation_monochromator graphite
_diffrn_radiation_source 'fine-focus sealed X-ray tube'
_diffrn_radiation_type 'Mo K\a'
_diffrn_radiation_wavelength 0.71073
_diffrn_reflns_av_R_equivalents 0.1047
_diffrn_reflns_av_sigmaI/netI 0.0578
_diffrn_reflns_limit_h_max 28
_diffrn_reflns_limit_h_min -28
_diffrn_reflns_limit_k_max 28
_diffrn_reflns_limit_k_min -28
_diffrn_reflns_limit_l_max 22
_diffrn_reflns_limit_l_min -19
_diffrn_reflns_number 28120
_diffrn_reflns_theta_full 27.47
_diffrn_reflns_theta_max 27.47
_diffrn_reflns_theta_min 3.03
_diffrn_standards_number 0
_exptl_absorpt_coefficient_mu 0.085
_exptl_absorpt_correction_T_max 0.9949
_exptl_absorpt_correction_T_min 0.9784
_exptl_absorpt_correction_type multi-scan
_exptl_absorpt_process_details '(DENZO-SMN; Otwinowski & Minor, 1997)'
_exptl_crystal_colour colourless
_exptl_crystal_density_diffrn 1.268
_exptl_crystal_density_method 'not measured'
_exptl_crystal_description plate
_exptl_crystal_F_000 2952
_exptl_crystal_size_max 0.26
_exptl_crystal_size_mid 0.20
_exptl_crystal_size_min 0.06
_refine_diff_density_max 0.268
_refine_diff_density_min -0.289
_refine_ls_extinction_method none
_refine_ls_goodness_of_fit_ref 1.041
_refine_ls_hydrogen_treatment constr
_refine_ls_matrix_type full
_refine_ls_number_parameters 218
_refine_ls_number_reflns 3780
_refine_ls_number_restraints 0
_refine_ls_restrained_S_all 1.041
_refine_ls_R_factor_all 0.0905
_refine_ls_R_factor_gt 0.0569
_refine_ls_shift/su_max 0.000
_refine_ls_shift/su_mean 0.000
_refine_ls_structure_factor_coef Fsqd
_refine_ls_weighting_details 'w = 1/[\s^2^(Fo^2^)+(0.0894P)^2^+1.7404P] where P = (Fo^2^+2Fc^2^)/3'
_refine_ls_weighting_scheme calc
_refine_ls_wR_factor_gt 0.1463
_refine_ls_wR_factor_ref 0.1624
_reflns_number_gt 2552
_reflns_number_total 3780
_reflns_threshold_expression I>2\s(I)
_cod_data_source_file om6186.cif
_cod_data_source_block I
_cod_depositor_comments
;
The following automatic conversions were performed:

'_exptl_absorpt_correction_type' value 'Multi-scan' changed to
'multi-scan' according to
/home/saulius/struct/CIF-dictionaries/cif_core.dic dictionary named
'cif_core.dic' version 2.4.1 from 2010-06-29.

Automatic conversion script
Id: cif_fix_values 1715 2011-07-08 13:25:40Z adriana 
;
_cod_original_sg_symbol_H-M 'R -3'
_cod_database_code 2202874
_cod_database_fobs_code 2202874

loop_
_symmetry_equiv_pos_as_xyz
'x, y, z'
'-y, x-y, z'
'-x+y, -x, z'
'-x, -y, -z'
'y, -x+y, -z'
'x-y, x, -z'
'x+1/3, y+2/3, z+2/3'
'-y+1/3, x-y+2/3, z+2/3'
'-x+y+1/3, -x+2/3, z+2/3'
'-x+1/3, -y+2/3, -z+2/3'
'y+1/3, -x+y+2/3, -z+2/3'
'x-y+1/3, x+2/3, -z+2/3'
'x+2/3, y+1/3, z+1/3'
'-y+2/3, x-y+1/3, z+1/3'
'-x+y+2/3, -x+1/3, z+1/3'
'-x+2/3, -y+1/3, -z+1/3'
'y+2/3, -x+y+1/3, -z+1/3'
'x-y+2/3, x+1/3, -z+1/3'

loop_
_atom_site_label
_atom_site_fract_x
_atom_site_fract_y
_atom_site_fract_z
_atom_site_U_iso_or_equiv
_atom_site_adp_type
_atom_site_calc_flag
_atom_site_refinement_flags
_atom_site_occupancy
_atom_site_disorder_assembly
_atom_site_disorder_group
_atom_site_type_symbol
F24 0.18149(7) -0.04499(8) 0.51008(7) 0.0563(4) Uani d . 1 . . F
N1 0.38847(8) 0.06017(8) 0.23125(9) 0.0276(4) Uani d . 1 . . N
N2A 0.29815(8) 0.07012(8) 0.17526(9) 0.0243(4) Uani d . 1 . . N
N7 0.28403(8) 0.07132(8) 0.04651(9) 0.0274(4) Uani d . 1 . . N
C2 0.34037(10) 0.08491(10) 0.24630(11) 0.0263(4) Uani d . 1 . . C
C21 0.29767(10) 0.04971(10) 0.31700(11) 0.0264(4) Uani d . 1 . . C
C22 0.29940(11) 0.08895(11) 0.38019(12) 0.0356(5) Uani d . 1 . . C
C23 0.26068(12) 0.05709(13) 0.44604(12) 0.0423(6) Uani d . 1 . . C
C24 0.22083(11) -0.01334(12) 0.44567(12) 0.0372(5) Uani d . 1 . . C
C25 0.21763(10) -0.05384(11) 0.38510(11) 0.0337(5) Uani d . 1 . . C
C26 0.25657(10) -0.02187(10) 0.32011(12) 0.0292(4) Uani d . 1 . . C
C2B 0.23286(9) 0.06239(9) 0.16472(11) 0.0251(4) Uani d . 1 . . C
C3 0.18229(10) 0.05797(10) 0.21555(12) 0.0303(5) Uani d . 1 . . C
C4 0.12350(10) 0.05297(10) 0.18223(12) 0.0339(5) Uani d . 1 . . C
C5 0.11532(10) 0.05256(10) 0.10223(13) 0.0351(5) Uani d . 1 . . C
C6 0.16498(10) 0.05669(10) 0.05210(12) 0.0331(5) Uani d . 1 . . C
C6A 0.22490(10) 0.06211(9) 0.08405(11) 0.0272(4) Uani d . 1 . . C
C7A 0.32670(10) 0.07739(9) 0.10287(10) 0.0250(4) Uani d . 1 . . C
C7B 0.39741(10) 0.09219(9) 0.09691(11) 0.0254(4) Uani d . 1 . . C
C8 0.43463(10) 0.11331(10) 0.02767(12) 0.0317(5) Uani d . 1 . . C
C9 0.50144(11) 0.12489(11) 0.02453(13) 0.0372(5) Uani d . 1 . . C
C10 0.53137(11) 0.11564(11) 0.09091(13) 0.0374(5) Uani d . 1 . . C
C11 0.49543(10) 0.09520(10) 0.16012(12) 0.0323(5) Uani d . 1 . . C
C11A 0.42795(9) 0.08351(9) 0.16397(11) 0.0265(4) Uani d . 1 . . C
H1 0.4088 0.0601 0.2782 0.033 Uiso d R 1 . . H
H2 0.3669 0.1360 0.2552 0.032 Uiso calc R 1 . . H
H22 0.3272 0.1379 0.3784 0.043 Uiso calc R 1 . . H
H23 0.2619 0.0834 0.4900 0.051 Uiso calc R 1 . . H
H25 0.1894 -0.1027 0.3875 0.040 Uiso calc R 1 . . H
H26 0.2553 -0.0490 0.2770 0.035 Uiso calc R 1 . . H
H3 0.1878 0.0584 0.2703 0.036 Uiso calc R 1 . . H
H4 0.0878 0.0497 0.2150 0.041 Uiso calc R 1 . . H
H5 0.0743 0.0493 0.0817 0.042 Uiso calc R 1 . . H
H6 0.1588 0.0559 -0.0025 0.040 Uiso calc R 1 . . H
H8 0.4140 0.1197 -0.0174 0.038 Uiso calc R 1 . . H
H9 0.5268 0.1391 -0.0227 0.045 Uiso calc R 1 . . H
H10 0.5773 0.1235 0.0886 0.045 Uiso calc R 1 . . H
H11 0.5166 0.0891 0.2050 0.039 Uiso calc R 1 . . H

loop_
_atom_site_aniso_label
_atom_site_aniso_U_11
_atom_site_aniso_U_22
_atom_site_aniso_U_33
_atom_site_aniso_U_12
_atom_site_aniso_U_13
_atom_site_aniso_U_23
F24 0.0521(9) 0.0728(10) 0.0336(7) 0.0233(7) 0.0135(6) 0.0123(7)
N1 0.0268(8) 0.0321(9) 0.0262(8) 0.0165(7) -0.0008(7) 0.0019(7)
N2A 0.0248(8) 0.0245(8) 0.0250(8) 0.0134(7) -0.0006(6) -0.0002(6)
N7 0.0299(9) 0.0259(8) 0.0276(9) 0.0150(7) -0.0030(7) -0.0021(7)
C2 0.0271(10) 0.0249(10) 0.0263(10) 0.0125(8) -0.0023(8) -0.0022(8)
C21 0.0271(10) 0.0299(10) 0.0239(9) 0.0155(8) -0.0023(8) -0.0013(8)
C22 0.0379(12) 0.0325(11) 0.0319(11) 0.0143(9) -0.0020(9) -0.0049(9)
C23 0.0491(13) 0.0510(14) 0.0261(11) 0.0246(12) 0.0019(10) -0.0099(10)
C24 0.0330(11) 0.0520(14) 0.0252(11) 0.0201(10) 0.0050(9) 0.0087(9)
C25 0.0296(11) 0.0354(11) 0.0339(11) 0.0147(9) -0.0013(9) 0.0048(9)
C26 0.0287(10) 0.0294(10) 0.0302(10) 0.0151(8) -0.0038(8) -0.0040(8)
C2B 0.0249(9) 0.0187(9) 0.0317(10) 0.0109(8) -0.0018(8) 0.0001(7)
C3 0.0293(10) 0.0289(10) 0.0340(11) 0.0156(8) 0.0017(8) 0.0023(8)
C4 0.0248(10) 0.0289(10) 0.0471(13) 0.0127(9) 0.0050(9) 0.0027(9)
C5 0.0250(10) 0.0283(10) 0.0498(13) 0.0116(9) -0.0062(9) 0.0003(9)
C6 0.0308(10) 0.0276(10) 0.0383(11) 0.0126(9) -0.0078(9) -0.0007(9)
C6A 0.0271(10) 0.0212(9) 0.0326(10) 0.0115(8) -0.0025(8) -0.0019(8)
C7A 0.0293(10) 0.0212(9) 0.0248(10) 0.0129(8) 0.0000(8) -0.0007(7)
C7B 0.0282(10) 0.0227(9) 0.0255(10) 0.0129(8) 0.0009(8) -0.0022(7)
C8 0.0344(11) 0.0315(11) 0.0304(11) 0.0173(9) 0.0048(8) 0.0016(8)
C9 0.0353(11) 0.0366(12) 0.0361(12) 0.0152(10) 0.0099(9) 0.0001(9)
C10 0.0260(10) 0.0385(12) 0.0467(13) 0.0154(9) 0.0033(9) -0.0066(10)
C11 0.0292(10) 0.0342(11) 0.0353(11) 0.0171(9) -0.0029(9) -0.0032(9)
C11A 0.0267(10) 0.0221(9) 0.0292(10) 0.0110(8) 0.0018(8) -0.0013(8)

loop_
_atom_type_symbol
_atom_type_description
_atom_type_scat_dispersion_real
_atom_type_scat_dispersion_imag
_atom_type_scat_source
C C 0.0033 0.0016 'International Tables Vol C Tables 4.2.6.8 and 6.1.1.4'
H H 0.0000 0.0000 'International Tables Vol C Tables 4.2.6.8 and 6.1.1.4'
F F 0.0171 0.0103 'International Tables Vol C Tables 4.2.6.8 and 6.1.1.4'
N N 0.0061 0.0033 'International Tables Vol C Tables 4.2.6.8 and 6.1.1.4'

loop_
_geom_angle_atom_site_label_1
_geom_angle_atom_site_label_2
_geom_angle_atom_site_label_3
_geom_angle
_geom_angle_publ_flag
C11A N1 C2 117.13(15) no
C11A N1 H1 120.6 no
C2 N1 H1 107.5 no
C7A N2A C2B 106.98(15) no
C7A N2A C2 121.27(15) no
C2B N2A C2 130.35(15) no
C7A N7 C6A 104.87(15) no
N1 C2 N2A 106.08(14) no
N1 C2 C21 109.94(15) no
N2A C2 C21 112.77(15) no
N1 C2 H2 109.3 no
N2A C2 H2 109.3 no
C21 C2 H2 109.3 no
C22 C21 C26 119.35(18) no
C22 C21 C2 119.73(17) no
C26 C21 C2 120.92(17) no
C21 C22 C23 120.3(2) no
C21 C22 H22 119.8 no
C23 C22 H22 119.8 no
C24 C23 C22 117.8(2) no
C24 C23 H23 121.1 no
C22 C23 H23 121.1 no
C25 C24 C23 123.85(19) no
C25 C24 F24 118.1(2) no
C23 C24 F24 118.04(19) no
C24 C25 C26 118.00(19) no
C24 C25 H25 121.0 no
C26 C25 H25 121.0 no
C25 C26 C21 120.65(18) no
C25 C26 H26 119.7 no
C21 C26 H26 119.7 no
N2A C2B C3 133.53(18) no
N2A C2B C6A 104.64(16) no
C3 C2B C6A 121.79(17) no
C4 C3 C2B 116.57(19) no
C4 C3 H3 121.7 no
C2B C3 H3 121.7 no
C3 C4 C5 121.85(19) no
C3 C4 H4 119.1 no
C5 C4 H4 119.1 no
C6 C5 C4 121.65(19) no
C6 C5 H5 119.2 no
C4 C5 H5 119.2 no
C5 C6 C6A 117.74(19) no
C5 C6 H6 121.1 no
C6A C6 H6 121.1 no
N7 C6A C6 128.91(18) no
N7 C6A C2B 110.61(16) no
C6 C6A C2B 120.40(18) no
N7 C7A N2A 112.80(16) no
N7 C7A C7B 128.41(17) no
N2A C7A C7B 118.75(16) no
C8 C7B C11A 120.16(18) no
C8 C7B C7A 122.42(18) no
C11A C7B C7A 117.41(16) no
C9 C8 C7B 120.14(19) no
C9 C8 H8 119.9 no
C7B C8 H8 119.9 no
C8 C9 C10 119.59(19) no
C8 C9 H9 120.2 no
C10 C9 H9 120.2 no
C11 C10 C9 121.05(19) no
C11 C10 H10 119.5 no
C9 C10 H10 119.5 no
C10 C11 C11A 119.82(19) no
C10 C11 H11 120.1 no
C11A C11 H11 120.1 no
N1 C11A C11 122.17(17) no
N1 C11A C7B 118.51(16) no
C11 C11A C7B 119.24(17) no

loop_
_geom_bond_atom_site_label_1
_geom_bond_atom_site_label_2
_geom_bond_site_symmetry_2
_geom_bond_distance
_geom_bond_publ_flag
F24 C24 . 1.371(2) no
N1 C11A . 1.390(2) no
N1 C2 . 1.455(2) no
N1 H1 . 0.93 no
N2A C7A . 1.372(2) no
N2A C2B . 1.391(2) no
N2A C2 . 1.477(2) no
N7 C7A . 1.319(2) no
N7 C6A . 1.390(2) no
C2 C21 . 1.503(3) no
C2 H2 . 1.00 no
C21 C22 . 1.385(3) no
C21 C26 . 1.390(3) no
C22 C23 . 1.387(3) no
C22 H22 . 0.95 no
C23 C24 . 1.365(3) no
C23 H23 . 0.95 no
C24 C25 . 1.359(3) no
C25 C26 . 1.377(3) no
C25 H25 . 0.95 no
C26 H26 . 0.95 no
C2B C3 . 1.392(3) no
C2B C6A . 1.400(3) no
C3 C4 . 1.385(3) no
C3 H3 . 0.95 no
C4 C5 . 1.389(3) no
C4 H4 . 0.95 no
C5 C6 . 1.371(3) no
C5 H5 . 0.95 no
C6 C6A . 1.394(3) no
C6 H6 . 0.95 no
C7A C7B . 1.445(3) no
C7B C8 . 1.394(3) no
C7B C11A . 1.403(3) no
C8 C9 . 1.381(3) no
C8 H8 . 0.95 no
C9 C10 . 1.391(3) no
C9 H9 . 0.95 no
C10 C11 . 1.381(3) no
C10 H10 . 0.95 no
C11 C11A . 1.396(3) no
C11 H11 . 0.95 no

loop_
_geom_hbond_atom_site_label_D
_geom_hbond_atom_site_label_H
_geom_hbond_atom_site_label_A
_geom_hbond_site_symmetry_A
_geom_hbond_distance_DH
_geom_hbond_distance_HA
_geom_hbond_distance_DA
_geom_hbond_angle_DHA
_geom_hbond_publ_flag
N1 H1 N7 15_555 0.93 2.09 3.016(3) 173 y
C8 H8 F24 15_554 0.95 2.49 3.274(2) 140 y

loop_
_geom_torsion_atom_site_label_1
_geom_torsion_atom_site_label_2
_geom_torsion_atom_site_label_3
_geom_torsion_atom_site_label_4
_geom_torsion
_geom_torsion_publ_flag
C11A N1 C2 N2A 52.6(2) no
C11A N1 C2 C21 174.86(15) no
C7A N2A C2 N1 -37.9(2) no
C2B N2A C2 N1 157.44(17) no
C7A N2A C2 C21 -158.32(15) no
C2B N2A C2 C21 37.0(2) no
N1 C2 C21 C22 120.81(19) no
N2A C2 C21 C22 -121.04(19) no
N1 C2 C21 C26 -58.9(2) no
N2A C2 C21 C26 59.2(2) no
C26 C21 C22 C23 0.2(3) no
C2 C21 C22 C23 -179.48(19) no
C21 C22 C23 C24 -0.7(3) no
C22 C23 C24 C25 0.8(3) no
C22 C23 C24 F24 -178.83(19) no
C23 C24 C25 C26 -0.4(3) no
F24 C24 C25 C26 179.25(18) no
C24 C25 C26 C21 -0.1(3) no
C22 C21 C26 C25 0.2(3) no
C2 C21 C26 C25 179.91(17) no
C7A N2A C2B C3 -174.7(2) no
C2 N2A C2B C3 -8.4(3) no
C7A N2A C2B C6A 2.88(18) no
C2 N2A C2B C6A 169.19(17) no
N2A C2B C3 C4 177.54(19) no
C6A C2B C3 C4 0.3(3) no
C2B C3 C4 C5 -0.2(3) no
C3 C4 C5 C6 0.4(3) no
C4 C5 C6 C6A -0.7(3) no
C7A N7 C6A C6 176.26(19) no
C7A N7 C6A C2B -0.3(2) no
C5 C6 C6A N7 -175.52(18) no
C5 C6 C6A C2B 0.8(3) no
N2A C2B C6A N7 -1.63(19) no
C3 C2B C6A N7 176.32(16) no
N2A C2B C6A C6 -178.55(16) no
C3 C2B C6A C6 -0.6(3) no
C6A N7 C7A N2A 2.3(2) no
C6A N7 C7A C7B -175.74(17) no
C2B N2A C7A N7 -3.4(2) no
C2 N2A C7A N7 -171.20(15) no
C2B N2A C7A C7B 174.86(16) no
C2 N2A C7A C7B 7.0(2) no
N7 C7A C7B C8 10.5(3) no
N2A C7A C7B C8 -167.43(17) no
N7 C7A C7B C11A -168.53(18) no
N2A C7A C7B C11A 13.5(2) no
C11A C7B C8 C9 0.9(3) no
C7A C7B C8 C9 -178.13(18) no
C7B C8 C9 C10 -0.3(3) no
C8 C9 C10 C11 -0.2(3) no
C9 C10 C11 C11A 0.0(3) no
C2 N1 C11A C11 146.28(18) no
C2 N1 C11A C7B -36.9(2) no
C10 C11 C11A N1 177.31(18) no
C10 C11 C11A C7B 0.5(3) no
C8 C7B C11A N1 -177.87(17) no
C7A C7B C11A N1 1.2(2) no
C8 C7B C11A C11 -1.0(3) no
C7A C7B C11A C11 178.05(17) no

loop_
_cod_related_entry_id
_cod_related_entry_database
_cod_related_entry_code
1 ChemSpider 11991725
